data_2010430
loop_
_publ_author_name
'Lopez de Diego, Heidi'

_publ_section_title
;
 (<i>S</i>)-1-Phenylethylammonium (<i>S</i>)-Mandelate--Mandelic Acid
 (1/2), C~8~H~12~N^+^.C~8~H~7~O~3~^{-^}.2C~8~H~8~O~3~
;
_journal_issue 2
_journal_name_full 'Acta Crystallographica Section C'
_journal_page_first 253
_journal_page_last 256
_journal_paper_doi 10.1107/S010827019400764X
_journal_volume 51
_journal_year 1995
_chemical_formula_sum 'C32 H35 N O9'
_chemical_formula_weight 577.61
_space_group_IT_number 19
_symmetry_cell_setting orthorhombic
_symmetry_space_group_name_Hall 'P 2ac 2ab'
_symmetry_space_group_name_H-M 'P 21 21 21'
_atom_type_scat_source 'SHELXL93 (Sheldrick, 1993)'
_cell_angle_alpha 90.
_cell_angle_beta 90.
_cell_angle_gamma 90.
_cell_formula_units_Z 4
_cell_length_a 9.7196(13)
_cell_length_b 9.848(2)
_cell_length_c 30.923(7)
_cell_measurement_reflns_used 20
_cell_measurement_temperature 122.0(5)
_cell_measurement_theta_max 36.28
_cell_measurement_theta_min 27.98
_cell_volume 2959.9(10)
_diffrn_measurement_device 'Enraf-Nonius CAD-4'
_diffrn_measurement_method \w-2\q
_diffrn_radiation_type CuK\a
_diffrn_radiation_wavelength 1.5418
_diffrn_reflns_av_R_equivalents 0.0231
_diffrn_reflns_limit_h_max 12
_diffrn_reflns_limit_h_min 0
_diffrn_reflns_limit_k_max 12
_diffrn_reflns_limit_k_min 0
_diffrn_reflns_limit_l_max 38
_diffrn_reflns_limit_l_min -38
_diffrn_reflns_number 11650
_diffrn_reflns_theta_max 74.98
_diffrn_standards_decay_% 12
_diffrn_standards_interval_time 167
_diffrn_standards_number 4
_exptl_absorpt_coefficient_mu 0.785
_exptl_absorpt_correction_type none
_exptl_crystal_colour colourless
_exptl_crystal_density_diffrn 1.296
_exptl_crystal_description needle
_exptl_crystal_size_max 0.25
_exptl_crystal_size_mid 0.07
_exptl_crystal_size_min 0.04
_refine_diff_density_max 0.255
_refine_diff_density_min -0.273
_refine_ls_goodness_of_fit_obs 1.150
_refine_ls_number_parameters 404
_refine_ls_number_reflns 6112
_refine_ls_R_factor_obs 0.0440
_refine_ls_shift/esd_max 0.001
_refine_ls_structure_factor_coef Fsqd
_refine_ls_weighting_details 'w = 1/[\s^2^(F~o~^2^)+(0.0763P)^2^+0.64P] where P = (F~o~^2^+2F~c~^2^)/3'
_refine_ls_weighting_scheme calc
_refine_ls_wR_factor_obs 0.1298
_reflns_number_observed 5791
_reflns_number_total 6112
_reflns_observed_criterion |F~o~|>4\s(|F~o~|)
_cod_data_source_file as1116.cif
_cod_data_source_block as1116_structure_1_of_1
_cod_depositor_comments
;
The following automatic conversions were performed:

'_refine_ls_weighting_scheme' value
'1/[\s^2^(F~o~^2^)+(0.0763P)^2^+0.64P] where P =
(F~o~^2^+2F~c~^2^)/3' was changed to 'calc'. New tag
'_refine_ls_weighting_details' was created. The value of the new tag
was set to 'w = 1/[\s^2^(F~o~^2^)+(0.0763P)^2^+0.64P] where P =
(F~o~^2^+2F~c~^2^)/3'.

Automatic conversion script
Id: cif_fix_values 3143 2015-03-26 13:38:13Z robertas 
;
_cod_original_cell_volume 2959.8(9)
_cod_database_code 2010430

loop_
_symmetry_equiv_pos_as_xyz
x,y,z
1/2-x,-y,1/2+z
-x,1/2+y,1/2-z
1/2+x,1/2-y,-z

loop_
_atom_site_label
_atom_site_fract_x
_atom_site_fract_y
_atom_site_fract_z
_atom_site_U_iso_or_equiv
O(1A) -.1466(2) .0563(2) .02370(10) .0270(10)
O(2A) -.1486(2) .2728(2) .04670(10) .0280(10)
C(1A) -.2034(2) .1502(2) .04180(10) .0240(10)
C(2A) -.3450(2) .1402(2) .06200(10) .0230(10)
O(3A) -.4008(2) .01500(10) .04630(10) .0240(10)
C(3A) -.3322(2) .1447(2) .11080(10) .0250(10)
C(4A) -.4189(3) .2262(3) .13490(10) .0370(10)
C(5A) -.4054(3) .2320(3) .17960(10) .0490(10)
C(6A) -.3050(3) .1584(3) .20030(10) .0440(10)
C(7A) -.2168(3) .0764(3) .17630(10) .0400(10)
C(8A) -.2306(2) .0696(2) .13200(10) .0330(10)
O(1B) .1187(2) .25020(10) .03240(10) .0250(10)
O(2B) .3215(2) .2555(2) .06590(10) .0280(10)
C(1B) .2074(2) .3111(2) .05250(10) .0220(10)
C(2B) .1949(2) .4606(2) .06580(10) .0230(10)
O(3B) .0816(2) .5226(2) .04510(10) .0280(10)
C(3B) .1729(2) .4607(2) .11430(10) .0250(10)
C(4B) .2804(2) .4927(2) .14220(10) .0320(10)
C(5B) .2622(3) .4840(3) .18660(10) .0410(10)
C(6B) .1379(3) .4444(3) .20340(10) .0410(10)
C(7B) .0305(3) .4124(3) .17610(10) .0380(10)
C(8B) .0467(2) .4205(2) .13160(10) .0300(10)
O(1C) .2878(2) -.21660(10) .04580(10) .0260(10)
O(2C) .3355(2) -.00090(10) .06240(10) .0260(10)
C(1C) .2571(2) -.1038(2) .06150(10) .0220(10)
C(2C) .1149(2) -.0887(2) .08240(10) .0240(10)
O(3C) .0312(2) -.2023(2) .07190(10) .0290(10)
C(3C) .1316(2) -.0735(2) .13110(10) .0240(10)
C(4C) .1730(3) .0507(2) .14900(10) .0370(10)
C(5C) .1944(3) .0651(3) .19280(10) .0430(10)
C(6C) .1737(3) -.0442(3) .22030(10) .0370(10)
C(7C) .1298(3) -.1672(2) .20340(10) .0340(10)
C(8C) .1097(2) -.1821(2) .15900(10) .0290(10)
N -.2442(2) -.2255(2) .04270(10) .0260(10)
C(9) -.3353(4) -.4578(3) .05190(10) .0530(10)
C(10) -.3548(2) -.3091(2) .06410(10) .0280(10)
C(11) -.3548(2) -.2851(2) .11230(10) .0260(10)
C(12) -.4685(2) -.2274(2) .13210(10) .0330(10)
C(13) -.4729(3) -.2088(3) .17670(10) .0410(10)
C(14) -.3614(3) -.2468(3) .20160(10) .0440(10)
C(15) -.2470(3) -.3023(3) .18220(10) .0420(10)
C(16) -.2428(2) -.3218(3) .13810(10) .0350(10)
H(02A) -.055(4) .266(3) .0378(10) .043
H(2A) -.4033(2) .2177(2) .05180(10) .028
H(03A) -.479(3) .016(3) .0518(9) .037
H(4A) -.4879(3) .2784(3) .12080(10) .045
H(5A) -.4660(3) .2874(3) .19600(10) .058
H(6A) -.2959(3) .1633(3) .23080(10) .052
H(7A) -.1472(3) .0252(3) .19050(10) .048
H(8A) -.1704(2) .0134(2) .11570(10) .040
H(02B) .323(3) .169(4) .0619(9) .042
H(2B) .2815(2) .5103(2) .05850(10) .028
H(03B) .086(3) .506(3) .0197(10) .041
H(4B) .3666(2) .5206(2) .13080(10) .039
H(5B) .3362(3) .5055(3) .20550(10) .049
H(6B) .1259(3) .4390(3) .23390(10) .049
H(7B) -.0552(3) .3847(3) .18790(10) .046
H(8B) -.0279(2) .3987(2) .11290(10) .036
H(2C) .0702(2) -.0047(2) .07090(10) .029
H(03C) .091(3) -.264(3) .0623(10) .043
H(4C) .1865(3) .1267(2) .13050(10) .044
H(5C) .2234(3) .1500(3) .20410(10) .051
H(6C) .1894(3) -.0348(3) .25050(10) .045
H(7C) .1134(3) -.2418(2) .22220(10) .040
H(8C) .0808(2) -.2672(2) .14780(10) .035
H(N1) -.234(3) -.244(3) .0141(9) .039
H(N2) -.154(3) -.234(3) .0529(10) .039
H(N3) -.266(3) -.126(3) .0428(9) .039
H(91) -.353(3) -.4695(5) .0209(2) .079
H(92) -.3999(19) -.5138(4) .0685(6) .079
H(93) -.2408(9) -.4855(7) .0585(7) .079
H(10) -.4457(2) -.2787(2) .05240(10) .034
H(12) -.5447(2) -.2001(2) .11500(10) .039
H(13) -.5520(3) -.1703(3) .18890(10) .049
H(14) -.3636(3) -.2346(3) .23210(10) .052
H(15) -.1702(3) -.3275(3) .19940(10) .050
H(16) -.1633(2) -.3606(3) .12520(10) .042

loop_
_geom_angle_atom_site_label_1
_geom_angle_atom_site_label_2
_geom_angle_atom_site_label_3
_geom_angle
_geom_angle_publ_flag
O(1A) C(1A) O(2A) 124.2(2) yes
O(1A) C(1A) C(2A) 123.6(2) yes
O(2A) C(1A) C(2A) 112.1(2) yes
O(3A) C(2A) C(1A) 105.1(2) yes
O(3A) C(2A) C(3A) 113.2(2) yes
C(1A) C(2A) C(3A) 109.5(2) yes
O(1B) C(1B) O(2B) 123.8(2) yes
O(1B) C(1B) C(2B) 123.6(2) yes
O(2B) C(1B) C(2B) 112.6(2) yes
O(3B) C(2B) C(1B) 110.8(2) yes
O(3B) C(2B) C(3B) 109.8(2) yes
C(1B) C(2B) C(3B) 106.2(2) yes
O(1C) C(1C) O(2C) 125.2(2) yes
O(1C) C(1C) C(2C) 117.8(2) yes
O(2C) C(1C) C(2C) 117.0(2) yes
O(3C) C(2C) C(1C) 110.0(2) yes
O(3C) C(2C) C(3C) 111.4(2) yes
C(1C) C(2C) C(3C) 109.4(2) yes
N C(10) C(11) 110.3(2) yes
N C(10) C(9) 109.2(2) yes
C(11) C(10) C(9) 113.2(2) yes

loop_
_geom_bond_atom_site_label_1
_geom_bond_atom_site_label_2
_geom_bond_site_symmetry_1
_geom_bond_site_symmetry_2
_geom_bond_distance
_geom_bond_publ_flag
O(1A) C(1A) . . 1.213(3) yes
O(2A) C(1A) . . 1.328(2) yes
C(1A) C(2A) . . 1.514(3) yes
C(2A) O(3A) . . 1.432(2) yes
O(1B) C(1B) . . 1.219(2) yes
O(2B) C(1B) . . 1.305(2) yes
C(1B) C(2B) . . 1.533(3) yes
C(2B) O(3B) . . 1.412(2) yes
O(1C) C(1C) . . 1.248(2) yes
O(2C) C(1C) . . 1.268(3) yes
C(1C) C(2C) . . 1.534(3) yes
C(2C) O(3C) . . 1.421(2) yes
N C(10) . . 1.507(3) yes
C(9) C(10) . . 1.523(3) yes
C(10) C(11) . . 1.510(3) yes

loop_
_geom_torsion_atom_site_label_1
_geom_torsion_atom_site_label_2
_geom_torsion_atom_site_label_3
_geom_torsion_atom_site_label_4
_geom_torsion
_geom_torsion_publ_flag
O(1A) C(1A) C(2A) O(3A) -12.6(3) yes
O(3A) C(2A) C(3A) C(4A) -108.6(2) yes
O(1B) C(1B) C(2B) O(3B) -10.9(3) yes
O(3B) C(2B) C(3B) C(4B) -137.4(2) yes
O(1C) C(1C) C(2C) O(3C) -12.2(2) yes
O(3C) C(2C) C(3C) C(4C) -160.6(2) yes
N C(10) C(11) C(12) 116.7(2) yes
C(9) C(10) C(11) C(12) -120.6(3) yes
